data_2102988
loop_
_publ_author_name
'Prinz, Sebastian'
'Sparta, Karine M.'
'Roth, Georg'

_publ_section_title
;
 Temperature dependence of the <i>A</i>V~3~O~7~ (<i>A</i> = Ca, Sr)
 structure
;
_journal_coeditor_code BM5051
_journal_issue 6
_journal_name_full 'Acta Crystallographica Section B'
_journal_page_first 836
_journal_page_last 842
_journal_paper_doi 10.1107/S0108768107050550
_journal_volume 63
_journal_year 2007
_chemical_formula_moiety 'O7 V3, Sr'
_chemical_formula_sum 'O7 Sr V3'
_chemical_formula_weight 352.44
_chemical_name_systematic
;
 ?
;
_space_group_IT_number 59
_symmetry_cell_setting orthorhombic
_symmetry_space_group_name_Hall '-P 2ab 2a'
_symmetry_space_group_name_H-M 'P m m n :2'
_atom_sites_solution_hydrogens none
_atom_sites_solution_primary direct
_atom_sites_solution_secondary difmap
_audit_creation_method SHELXL-97
_cell_angle_alpha 90.00
_cell_angle_beta 90.00
_cell_angle_gamma 90.00
_cell_formula_units_Z 2
_cell_length_a 5.2979(8)
_cell_length_b 10.529(2)
_cell_length_c 5.3139(9)
_cell_measurement_reflns_used 11182
_cell_measurement_temperature 298.0(10)
_cell_measurement_theta_max 32.1
_cell_measurement_theta_min 3.84
_cell_volume 296.42(9)
_computing_cell_refinement 'X-AREA (Stoe, 2002)'
_computing_data_collection 'X-Pose (Stoe, 2002)'
_computing_data_reduction 'X-RED (Stoe, 1996)'
_computing_molecular_graphics 'SHELXS-97 (Sheldrick, 1997)'
_computing_publication_material 'WinGX 1.64.05 (Farrugia, 1999)'
_computing_structure_refinement 'SHELXL-97 (Sheldrick, 1997)'
_computing_structure_solution 'SHELXS-97 (Sheldrick, 1997)'
_diffrn_ambient_temperature 298.0(10)
_diffrn_detector_area_resol_mean 0
_diffrn_measured_fraction_theta_full 1.000
_diffrn_measured_fraction_theta_max 1.000
_diffrn_measurement_device_type 'STOE IPDS 2'
_diffrn_measurement_method 'Rotation method'
_diffrn_radiation_monochromator graphite
_diffrn_radiation_source 'fine-focus sealed tube'
_diffrn_radiation_type MoK\a
_diffrn_radiation_wavelength 0.71073
_diffrn_reflns_av_R_equivalents 0.0649
_diffrn_reflns_av_sigmaI/netI 0.0189
_diffrn_reflns_limit_h_max 6
_diffrn_reflns_limit_h_min -5
_diffrn_reflns_limit_k_max 12
_diffrn_reflns_limit_k_min -12
_diffrn_reflns_limit_l_max 6
_diffrn_reflns_limit_l_min -6
_diffrn_reflns_number 5486
_diffrn_reflns_theta_full 25.49
_diffrn_reflns_theta_max 25.49
_diffrn_reflns_theta_min 3.83
_diffrn_standards_decay_% 0
_diffrn_standards_interval_count 0
_diffrn_standards_interval_time 0
_diffrn_standards_number 0
_exptl_absorpt_coefficient_mu 13.513
_exptl_absorpt_correction_T_max 0.5688
_exptl_absorpt_correction_T_min 0.2196
_exptl_absorpt_correction_type numerical
_exptl_absorpt_process_details 'X-SHAPE (Stoe & Cie, 1996)'
_exptl_crystal_colour brown
_exptl_crystal_density_diffrn 3.949
_exptl_crystal_density_method 'not measured'
_exptl_crystal_description needle
_exptl_crystal_F_000 326
_exptl_crystal_size_max 0.15
_exptl_crystal_size_mid 0.1
_exptl_crystal_size_min 0.02
_refine_diff_density_max 0.821
_refine_diff_density_min -0.922
_refine_ls_extinction_method none
_refine_ls_goodness_of_fit_ref 1.381
_refine_ls_hydrogen_treatment none
_refine_ls_matrix_type full
_refine_ls_number_parameters 24
_refine_ls_number_reflns 331
_refine_ls_number_restraints 0
_refine_ls_restrained_S_all 1.381
_refine_ls_R_factor_all 0.0329
_refine_ls_R_factor_gt 0.0311
_refine_ls_shift/su_max 0.000
_refine_ls_shift/su_mean 0.000
_refine_ls_structure_factor_coef Fsqd
_refine_ls_weighting_details 'calc w=1/[\s^2^(Fo^2^)+(0.0431P)^2^+0.0000P] where P=(Fo^2^+2Fc^2^)/3'
_refine_ls_weighting_scheme calc
_refine_ls_wR_factor_gt 0.0769
_refine_ls_wR_factor_ref 0.0777
_reflns_number_gt 317
_reflns_number_total 331
_reflns_threshold_expression >2sigma(I)
_cod_data_source_file bm5051.cif
_cod_data_source_block SrV3O7_298K
_cod_original_cell_volume 296.41(9)
_cod_original_sg_symbol_H-M 'P m m n'
_cod_database_code 2102988

loop_
_symmetry_equiv_pos_as_xyz
'x, y, z'
'-x+1/2, -y+1/2, z'
'x+1/2, -y, -z'
'-x, y+1/2, -z'
'-x, -y, -z'
'x-1/2, y-1/2, -z'
'-x-1/2, y, z'
'x, -y-1/2, z'

loop_
_atom_site_type_symbol
_atom_site_label
_atom_site_fract_x
_atom_site_fract_y
_atom_site_fract_z
_atom_site_U_iso_or_equiv
_atom_site_adp_type
_atom_site_calc_flag
_atom_site_refinement_flags
_atom_site_occupancy
Sr Sr1 0.2500 0.7500 0.14873(15) 0.0184(3) Uani d S 1
V V1 0.2500 0.51539(10) 0.62054(19) 0.0148(3) Uani d S 1
V V2 0.7500 0.7500 0.5911(3) 0.0143(4) Uani d S 1
O O1 0.7500 0.7500 -0.1056(12) 0.0233(15) Uiso d S 1
O O2 0.2500 0.5455(4) -0.0809(9) 0.0235(10) Uiso d S 1
O O3 -0.0121(5) 0.6206(3) 0.4640(5) 0.0166(7) Uiso d . 1

loop_
_atom_site_aniso_label
_atom_site_aniso_U_11
_atom_site_aniso_U_22
_atom_site_aniso_U_33
_atom_site_aniso_U_12
_atom_site_aniso_U_13
_atom_site_aniso_U_23
Sr1 0.0172(5) 0.0159(5) 0.0219(5) 0.000 0.000 0.000
V1 0.0095(5) 0.0124(6) 0.0226(6) 0.000 0.000 -0.0004(4)
V2 0.0108(7) 0.0118(7) 0.0204(7) 0.000 0.000 0.000

loop_
_atom_type_symbol
_atom_type_description
_atom_type_scat_dispersion_real
_atom_type_scat_dispersion_imag
_atom_type_scat_source
O O 0.0106 0.0060 'International Tables Vol C Tables 4.2.6.8 and 6.1.1.4'
V V 0.3005 0.5294 'International Tables Vol C Tables 4.2.6.8 and 6.1.1.4'
Sr Sr -1.5307 3.2498 'International Tables Vol C Tables 4.2.6.8 and 6.1.1.4'

loop_
_geom_angle_atom_site_label_1
_geom_angle_atom_site_label_2
_geom_angle_atom_site_label_3
_geom_angle_site_symmetry_1
_geom_angle_site_symmetry_3
_geom_angle
O2 Sr1 O2 . 2_565 120.9(2)
O2 Sr1 O3 . 2_565 141.57(8)
O2 Sr1 O3 2_565 2_565 81.97(11)
O2 Sr1 O3 . 7_655 81.97(11)
O2 Sr1 O3 2_565 7_655 141.57(8)
O3 Sr1 O3 2_565 7_655 64.09(13)
O2 Sr1 O3 . . 81.97(11)
O2 Sr1 O3 2_565 . 141.57(8)
O3 Sr1 O3 2_565 . 98.52(13)
O3 Sr1 O3 7_655 . 65.49(13)
O2 Sr1 O3 . 8_575 141.57(8)
O2 Sr1 O3 2_565 8_575 81.97(11)
O3 Sr1 O3 2_565 8_575 65.49(13)
O3 Sr1 O3 7_655 8_575 98.52(13)
O3 Sr1 O3 . 8_575 64.09(13)
O2 Sr1 O1 . 1_455 77.05(6)
O2 Sr1 O1 2_565 1_455 77.05(6)
O3 Sr1 O1 2_565 1_455 141.12(9)
O3 Sr1 O1 7_655 1_455 141.12(9)
O3 Sr1 O1 . 1_455 79.33(11)
O3 Sr1 O1 8_575 1_455 79.33(11)
O2 Sr1 O1 . . 77.05(6)
O2 Sr1 O1 2_565 . 77.05(6)
O3 Sr1 O1 2_565 . 79.33(11)
O3 Sr1 O1 7_655 . 79.33(11)
O3 Sr1 O1 . . 141.12(9)
O3 Sr1 O1 8_575 . 141.12(9)
O1 Sr1 O1 1_455 . 125.9(2)
O2 Sr1 V1 . 2_565 164.12(11)
O2 Sr1 V1 2_565 2_565 74.97(10)
O3 Sr1 V1 2_565 2_565 33.15(6)
O3 Sr1 V1 7_655 2_565 84.69(7)
O3 Sr1 V1 . 2_565 84.69(7)
O3 Sr1 V1 8_575 2_565 33.15(6)
O1 Sr1 V1 1_455 2_565 108.89(7)
O1 Sr1 V1 . 2_565 108.89(7)
O2 Sr1 V1 . . 74.97(10)
O2 Sr1 V1 2_565 . 164.12(11)
O3 Sr1 V1 2_565 . 84.69(7)
O3 Sr1 V1 7_655 . 33.15(6)
O3 Sr1 V1 . . 33.15(6)
O3 Sr1 V1 8_575 . 84.69(7)
O1 Sr1 V1 1_455 . 108.89(7)
O1 Sr1 V1 . . 108.89(7)
V1 Sr1 V1 2_565 . 89.15(4)
O2 Sr1 V2 . . 109.11(6)
O2 Sr1 V2 2_565 . 109.11(6)
O3 Sr1 V2 2_565 . 33.10(6)
O3 Sr1 V2 7_655 . 33.10(6)
O3 Sr1 V2 . . 88.36(7)
O3 Sr1 V2 8_575 . 88.36(7)
O1 Sr1 V2 1_455 . 165.45(11)
O1 Sr1 V2 . . 68.62(11)
V1 Sr1 V2 2_565 . 61.784(19)
V1 Sr1 V2 . . 61.784(19)
O2 Sr1 V2 . 2_565 109.11(6)
O2 Sr1 V2 2_565 2_565 109.11(6)
O3 Sr1 V2 2_565 2_565 88.36(7)
O3 Sr1 V2 7_655 2_565 88.36(7)
O3 Sr1 V2 . 2_565 33.10(6)
O3 Sr1 V2 8_575 2_565 33.10(6)
O1 Sr1 V2 1_455 2_565 68.62(11)
O1 Sr1 V2 . 2_565 165.45(11)
V1 Sr1 V2 2_565 2_565 61.784(19)
V1 Sr1 V2 . 2_565 61.784(19)
V2 Sr1 V2 . 2_565 96.83(4)
O2 V1 O3 1_556 5_566 111.59(15)
O2 V1 O3 1_556 3_566 111.59(15)
O3 V1 O3 5_566 3_566 80.04(17)
O2 V1 O3 1_556 7_655 107.76(14)
O3 V1 O3 5_566 7_655 140.42(7)
O3 V1 O3 3_566 7_655 81.97(13)
O2 V1 O3 1_556 . 107.76(14)
O3 V1 O3 5_566 . 81.97(13)
O3 V1 O3 3_566 . 140.42(7)
O3 V1 O3 7_655 . 90.13(17)
O2 V1 V1 1_556 5_566 116.48(4)
O3 V1 V1 5_566 5_566 41.01(9)
O3 V1 V1 3_566 5_566 113.34(10)
O3 V1 V1 7_655 5_566 120.79(10)
O3 V1 V1 . 5_566 40.97(9)
O2 V1 V1 1_556 5_666 116.48(4)
O3 V1 V1 5_566 5_666 113.34(10)
O3 V1 V1 3_566 5_666 41.01(9)
O3 V1 V1 7_655 5_666 40.97(9)
O3 V1 V1 . 5_666 120.79(10)
V1 V1 V1 5_566 5_666 126.98(7)
O2 V1 V2 1_556 5_666 123.22(16)
O3 V1 V2 5_566 5_666 40.23(8)
O3 V1 V2 3_566 5_666 40.23(8)
O3 V1 V2 7_655 5_666 111.45(9)
O3 V1 V2 . 5_666 111.45(9)
V1 V1 V2 5_566 5_666 74.74(4)
V1 V1 V2 5_666 5_666 74.74(4)
O2 V1 Sr1 1_556 . 124.12(16)
O3 V1 Sr1 5_566 . 110.46(9)
O3 V1 Sr1 3_566 . 110.46(9)
O3 V1 Sr1 7_655 . 45.70(9)
O3 V1 Sr1 . . 45.70(9)
V1 V1 Sr1 5_566 . 76.62(4)
V1 V1 Sr1 5_666 . 76.62(4)
V2 V1 Sr1 5_666 . 112.65(4)
O2 V1 V2 1_556 2_565 84.77(11)
O3 V1 V2 5_566 2_565 91.04(8)
O3 V1 V2 3_566 2_565 163.30(9)
O3 V1 V2 7_655 2_565 96.55(9)
O3 V1 V2 . 2_565 23.01(8)
V1 V1 V2 5_566 2_565 53.28(3)
V1 V1 V2 5_666 2_565 135.21(6)
V2 V1 V2 5_666 2_565 128.022(18)
Sr1 V1 V2 . 2_565 59.41(3)
O2 V1 Sr1 1_556 1_556 30.05(16)
O3 V1 Sr1 5_566 1_556 130.91(8)
O3 V1 Sr1 3_566 1_556 130.91(8)
O3 V1 Sr1 7_655 1_556 86.85(9)
O3 V1 Sr1 . 1_556 86.85(9)
V1 V1 Sr1 5_566 1_556 113.40(4)
V1 V1 Sr1 5_666 1_556 113.40(4)
V2 V1 Sr1 5_666 1_556 153.27(4)
Sr1 V1 Sr1 . 1_556 94.08(3)
V2 V1 Sr1 2_565 1_556 65.31(3)
O1 V2 O3 1_556 7_655 109.99(9)
O1 V2 O3 1_556 8_675 109.99(9)
O3 V2 O3 7_655 8_675 140.02(17)
O1 V2 O3 1_556 1_655 109.99(9)
O3 V2 O3 7_655 1_655 79.32(16)
O3 V2 O3 8_675 1_655 87.22(17)
O1 V2 O3 1_556 2_565 109.99(9)
O3 V2 O3 7_655 2_565 87.22(17)
O3 V2 O3 8_675 2_565 79.32(16)
O3 V2 O3 1_655 2_565 140.02(17)
O1 V2 V1 1_556 5_666 111.92(3)
O3 V2 V1 7_655 5_666 39.87(8)
O3 V2 V1 8_675 5_666 120.81(9)
O3 V2 V1 1_655 5_666 39.87(8)
O3 V2 V1 2_565 5_666 120.81(9)
O1 V2 V1 1_556 6_666 111.92(3)
O3 V2 V1 7_655 6_666 120.81(9)
O3 V2 V1 8_675 6_666 39.87(8)
O3 V2 V1 1_655 6_666 120.81(9)
O3 V2 V1 2_565 6_666 39.87(8)
V1 V2 V1 5_666 6_666 136.16(6)
O1 V2 Sr1 1_556 . 131.58(2)
O3 V2 Sr1 7_655 . 45.23(9)
O3 V2 Sr1 8_675 . 104.50(9)
O3 V2 Sr1 1_655 . 104.50(9)
O3 V2 Sr1 2_565 . 45.23(9)
V1 V2 Sr1 5_666 . 75.65(2)
V1 V2 Sr1 6_666 . 75.65(2)
O1 V2 Sr1 1_556 1_655 131.58(2)
O3 V2 Sr1 7_655 1_655 104.50(9)
O3 V2 Sr1 8_675 1_655 45.23(9)
O3 V2 Sr1 1_655 1_655 45.23(9)
O3 V2 Sr1 2_565 1_655 104.50(9)
V1 V2 Sr1 5_666 1_655 75.65(2)
V1 V2 Sr1 6_666 1_655 75.65(2)
Sr1 V2 Sr1 . 1_655 96.83(4)
V2 O1 Sr1 1_554 1_655 117.03(11)
V2 O1 Sr1 1_554 . 117.03(11)
Sr1 O1 Sr1 1_655 . 125.9(2)
V1 O2 Sr1 1_554 . 130.8(2)
V1 O3 V1 5_566 . 98.03(13)
V1 O3 V2 5_566 2_565 99.90(12)
V1 O3 V2 . 2_565 134.15(15)
V1 O3 Sr1 5_566 . 125.86(13)
V1 O3 Sr1 . . 101.16(11)
V2 O3 Sr1 2_565 . 101.68(12)

loop_
_geom_bond_atom_site_label_1
_geom_bond_atom_site_label_2
_geom_bond_site_symmetry_2
_geom_bond_distance
Sr1 O2 . 2.475(5)
Sr1 O2 2_565 2.475(5)
Sr1 O3 2_565 2.567(3)
Sr1 O3 7_655 2.567(3)
Sr1 O3 . 2.567(3)
Sr1 O3 8_575 2.567(3)
Sr1 O1 1_455 2.974(3)
Sr1 O1 . 2.974(3)
Sr1 V1 2_565 3.5195(13)
Sr1 V1 . 3.5195(13)
Sr1 V2 . 3.5415(12)
Sr1 V2 2_565 3.5415(12)
V1 O2 1_556 1.618(5)
V1 O3 5_566 1.960(3)
V1 O3 3_566 1.960(3)
V1 O3 7_655 1.962(3)
V1 O3 . 1.962(3)
V1 V1 5_566 2.9603(10)
V1 V1 5_666 2.9603(10)
V1 V2 5_666 3.0120(13)
V1 V2 2_565 3.6253(8)
V1 Sr1 1_556 3.7389(12)
V2 O1 1_556 1.612(6)
V2 O3 7_655 1.975(3)
V2 O3 8_675 1.975(3)
V2 O3 1_655 1.975(3)
V2 O3 2_565 1.975(3)
V2 V1 5_666 3.0120(13)
V2 V1 6_666 3.0120(13)
V2 Sr1 1_655 3.5415(12)
O1 V2 1_554 1.612(6)
O1 Sr1 1_655 2.974(3)
O2 V1 1_554 1.618(5)
O3 V1 5_566 1.960(3)
O3 V2 2_565 1.975(3)
